data_1519001
loop_
_publ_author_name
'Zeng, Wangdong'
'Lee, Sangsu'
'Son, Minjung'
'Ishida, Masatoshi'
'Furukawa, Ko'
'Hu, Pan'
'Sun, Zhe'
'Kim, Dongho'
'Wu, Jishan'

_publ_section_title
;
 Phenalenyl-fused porphyrins with different ground states
;
_journal_issue 4
_journal_name_full 'Chem. Sci.'
_journal_page_first 2427
_journal_paper_doi 10.1039/C4SC03866E
_journal_volume 6
_journal_year 2015
_chemical_formula_sum 'C136 H142 N4 Ni O2'
_chemical_formula_weight 1923.24
_chemical_name_systematic
; 
 ? 
;
_space_group_crystal_system triclinic
_space_group_IT_number 2
_space_group_name_Hall '-P 1'
_space_group_name_H-M_alt 'P -1'
_symmetry_space_group_name_Hall '-P 1'
_symmetry_space_group_name_H-M 'P -1'
_atom_sites_solution_hydrogens mixed
_audit_creation_method SHELXL-2013
_audit_update_record
;
2014-08-13 deposited with the CCDC.
2015-02-04 downloaded from the CCDC.
;
_cell_angle_alpha 100.951(5)
_cell_angle_beta 110.033(5)
_cell_angle_gamma 108.118(5)
_cell_formula_units_Z 1
_cell_length_a 12.8500(12)
_cell_length_b 15.5881(15)
_cell_length_c 15.9283(15)
_cell_measurement_reflns_used 9897
_cell_measurement_temperature 100(2)
_cell_measurement_theta_max 66.88
_cell_measurement_theta_min 3.13
_cell_volume 2687.2(5)
_computing_cell_refinement 'Bruker SAINT'
_computing_data_collection 'Bruker APEX2'
_computing_data_reduction 'Bruker SAINT'
_computing_molecular_graphics 'Bruker SHELXTL'
_computing_publication_material 'Bruker SHELXTL'
_computing_structure_refinement 'SHELXL-2013 (Sheldrick, 2013)'
_computing_structure_solution 'SHELXS-97 (Sheldrick 2008)'
_diffrn_ambient_temperature 100(2)
_diffrn_measured_fraction_theta_full 0.961
_diffrn_measured_fraction_theta_max 0.960
_diffrn_measurement_device_type 'Bruker D8 Venture'
_diffrn_measurement_method '\f and \w scans'
_diffrn_radiation_type CuK\a
_diffrn_radiation_wavelength 1.54178
_diffrn_reflns_av_R_equivalents 0.0839
_diffrn_reflns_av_unetI/netI 0.0750
_diffrn_reflns_Laue_measured_fraction_full 0.961
_diffrn_reflns_Laue_measured_fraction_max 0.960
_diffrn_reflns_limit_h_max 15
_diffrn_reflns_limit_h_min -15
_diffrn_reflns_limit_k_max 16
_diffrn_reflns_limit_k_min -18
_diffrn_reflns_limit_l_max 18
_diffrn_reflns_limit_l_min -18
_diffrn_reflns_number 36244
_diffrn_reflns_point_group_measured_fraction_full 0.961
_diffrn_reflns_point_group_measured_fraction_max 0.960
_diffrn_reflns_theta_full 66.500
_diffrn_reflns_theta_max 66.580
_diffrn_reflns_theta_min 3.131
_exptl_absorpt_coefficient_mu 0.684
_exptl_absorpt_correction_T_max 0.7528
_exptl_absorpt_correction_T_min 0.4989
_exptl_absorpt_correction_type multi-scan
_exptl_crystal_colour Dark_Red
_exptl_crystal_density_diffrn 1.188
_exptl_crystal_density_meas ?
_exptl_crystal_density_method 'Not Measured'
_exptl_crystal_description Block
_exptl_crystal_F_000 1030
_exptl_crystal_size_max 0.150
_exptl_crystal_size_mid 0.110
_exptl_crystal_size_min 0.030
_refine_diff_density_max 0.985
_refine_diff_density_min -0.635
_refine_diff_density_rms 0.083
_refine_ls_extinction_method none
_refine_ls_goodness_of_fit_ref 1.048
_refine_ls_hydrogen_treatment mixed
_refine_ls_matrix_type full
_refine_ls_number_parameters 682
_refine_ls_number_reflns 9117
_refine_ls_number_restraints 48
_refine_ls_restrained_S_all 1.065
_refine_ls_R_factor_all 0.1098
_refine_ls_R_factor_gt 0.0771
_refine_ls_shift/su_max 0.001
_refine_ls_shift/su_mean 0.000
_refine_ls_structure_factor_coef Fsqd
_refine_ls_weighting_details 'w=1/[\s^2^(Fo^2^)+(0.1538P)^2^+0.2272P] where P=(Fo^2^+2Fc^2^)/3'
_refine_ls_weighting_scheme calc
_refine_ls_wR_factor_gt 0.2016
_refine_ls_wR_factor_ref 0.2360
_reflns_Friedel_coverage 0.000
_reflns_number_gt 6330
_reflns_number_total 9117
_reflns_threshold_expression 'I > 2\s(I)'
_cod_data_source_file c4sc03866e2.cif
_cod_data_source_block E180
_cod_depositor_comments
;
The following automatic conversions were performed:

'_exptl_absorpt_correction_type' value 'Multi-scan' changed to
'multi-scan' according to
/usr/data/users/saulius/crontab/automatic-downloads/current/RSC/lib/dictionaries/cif_core.dic
dictionary named 'cif_core.dic' version 2.4.2 from 2011-04-26.

'_exptl_crystal_density_meas' value 'Not Measured' was changed to '?'
- the value is perceived as not measured.

Automatic conversion script
Id: cif_fix_values 3143 2015-03-26 13:38:13Z robertas 
;
_cod_database_code 1519001
_shelx_space_group_comment
; 
The symmetry employed for this shelxl refinement is uniquely defined 
by the following loop, which should always be used as a source of 
symmetry information in preference to the above space-group names. 
They are only intended as comments. 
;
_shelx_estimated_absorpt_t_min 0.904
_shelx_estimated_absorpt_t_max 0.980
_shelxl_version_number 2013-4

loop_
_space_group_symop_operation_xyz
'x, y, z'
'-x, -y, -z'

loop_
_atom_site_label
_atom_site_type_symbol
_atom_site_fract_x
_atom_site_fract_y
_atom_site_fract_z
_atom_site_U_iso_or_equiv
_atom_site_adp_type
_atom_site_occupancy
_atom_site_site_symmetry_order
_atom_site_calc_flag
_atom_site_refinement_flags_posn
_atom_site_refinement_flags_adp
_atom_site_refinement_flags_occupancy
_atom_site_disorder_assembly
_atom_site_disorder_group
Ni1 Ni 1.0000 1.0000 0.0000 0.0284(2) Uani 1 2 d S . P . .
O1 O 0.6323(3) 0.7940(2) 0.0724(2) 0.0387(11) Uani 0.692(6) 1 d . . P A 1
O2 O 1.3352(7) 1.3502(5) 0.2544(6) 0.042(2) Uani 0.308(6) 1 d . . P A 2
N1 N 0.8807(2) 0.95654(18) 0.05160(19) 0.0294(6) Uani 1 1 d . . . . .
N2 N 1.0877(2) 1.12298(17) 0.10323(18) 0.0280(6) Uani 1 1 d . . . . .
C1 C 0.7799(3) 0.8681(2) 0.0164(2) 0.0291(7) Uani 1 1 d D . . . .
C2 C 0.7137(8) 0.8610(6) 0.0775(6) 0.0278(16) Uani 0.692(6) 1 d D . P A 1
C2A C 0.732(2) 0.8676(13) 0.0824(15) 0.030 Uiso 0.308(6) 1 d D U P A 2
H2A H 0.6697 0.8130 0.0795 0.030 Uiso 0.308(6) 1 calc R U P A 2
C3 C 0.7852(3) 0.9556(2) 0.1531(2) 0.0315(7) Uani 1 1 d D . . . .
C4 C 0.7682(3) 0.9930(2) 0.2297(2) 0.0316(7) Uani 1 1 d . . . . .
C5 C 0.8516(3) 1.0890(2) 0.2927(2) 0.0312(7) Uani 1 1 d . . . . .
C6 C 0.9485(3) 1.1400(2) 0.2728(2) 0.0310(7) Uani 1 1 d . . . . .
C7 C 0.9626(3) 1.0988(2) 0.1916(2) 0.0300(7) Uani 1 1 d . . . . .
C8 C 0.8807(3) 1.0066(2) 0.1312(2) 0.0290(7) Uani 1 1 d . . . . .
C9 C 0.8399(3) 1.1326(2) 0.3727(2) 0.0319(7) Uani 1 1 d . . . . .
H9 H 0.770(3) 1.095(3) 0.380(3) 0.038 Uiso 1 1 d . U . . .
C10 C 0.9203(3) 1.2240(2) 0.4344(2) 0.0324(7) Uani 1 1 d . . . . .
C11 C 1.0151(3) 1.2729(2) 0.4149(2) 0.0316(7) Uani 1 1 d . . . . .
H11 H 1.0707 1.3357 0.4566 0.038 Uiso 1 1 calc R U . . .
C12 C 1.0323(3) 1.2342(2) 0.3367(2) 0.0307(7) Uani 1 1 d . . . . .
C13 C 1.1330(3) 1.2860(2) 0.3200(2) 0.0325(7) Uani 1 1 d . . . . .
C14 C 1.1450(3) 1.2440(2) 0.2415(2) 0.0312(7) Uani 1 1 d D . . . .
C15 C 1.2322(11) 1.2704(4) 0.2075(7) 0.0297(18) Uani 0.692(6) 1 d D . P A 1
H15 H 1.3050 1.3270 0.2376 0.036 Uiso 0.692(6) 1 calc R U P A 1
C15A C 1.236(2) 1.2854(12) 0.2061(17) 0.030 Uiso 0.308(6) 1 d D U P A 2
C16 C 1.1958(3) 1.2012(2) 0.1226(2) 0.0296(7) Uani 1 1 d D . . . .
C17 C 1.0599(3) 1.1507(2) 0.1755(2) 0.0306(7) Uani 1 1 d . . . . .
C18 C 0.9128(3) 1.2712(2) 0.5250(2) 0.0358(7) Uani 1 1 d . . . . .
C19 C 0.9131(3) 1.3699(2) 0.5276(3) 0.0398(8) Uani 1 1 d . . . . .
H19A H 0.8404 1.3627 0.4745 0.060 Uiso 1 1 calc R U . . .
H19B H 0.9855 1.4091 0.5227 0.060 Uiso 1 1 calc R U . . .
H19C H 0.9136 1.4011 0.5874 0.060 Uiso 1 1 calc R U . . .
C20 C 1.0243(3) 1.2827(3) 0.6109(2) 0.0410(8) Uani 1 1 d . . . . .
H20A H 1.0210 1.3125 0.6693 0.061 Uiso 1 1 calc R U . . .
H20B H 1.0982 1.3233 0.6087 0.061 Uiso 1 1 calc R U . . .
H20C H 1.0249 1.2198 0.6093 0.061 Uiso 1 1 calc R U . . .
C21 C 0.7980(3) 1.2122(3) 0.5317(3) 0.0434(8) Uani 1 1 d . . . . .
H21A H 0.7265 1.2044 0.4770 0.065 Uiso 1 1 calc R U . . .
H21B H 0.7971 1.2453 0.5901 0.065 Uiso 1 1 calc R U . . .
H21C H 0.7968 1.1492 0.5324 0.065 Uiso 1 1 calc R U . . .
C22 C 0.6664(3) 0.9379(2) 0.2496(2) 0.0339(7) Uani 1 1 d . . . . .
C23 C 0.5477(3) 0.9267(2) 0.1964(3) 0.0388(8) Uani 1 1 d . . . . .
C24 C 0.4565(3) 0.8803(2) 0.2195(3) 0.0452(9) Uani 1 1 d . . . . .
H24 H 0.3762 0.8728 0.1834 0.054 Uiso 1 1 calc R U . . .
C25 C 0.4784(4) 0.8441(2) 0.2942(3) 0.0469(9) Uani 1 1 d . . . . .
C26 C 0.5952(3) 0.8529(2) 0.3438(3) 0.0440(9) Uani 1 1 d . . . . .
H26 H 0.6112 0.8264 0.3934 0.053 Uiso 1 1 calc R U . . .
C27 C 0.6899(3) 0.8992(2) 0.3232(3) 0.0383(8) Uani 1 1 d . . . . .
C28 C 0.5185(3) 0.9654(3) 0.1149(3) 0.0477(9) Uani 1 1 d . . . . .
H28A H 0.5089 0.9201 0.0581 0.072 Uiso 1 1 calc R U . . .
H28B H 0.5846 1.0270 0.1312 0.072 Uiso 1 1 calc R U . . .
H28C H 0.4429 0.9740 0.1027 0.072 Uiso 1 1 calc R U . . .
C29 C 0.3776(4) 0.7983(3) 0.3212(4) 0.0603(12) Uani 1 1 d . . . . .
H29A H 0.4052 0.7670 0.3670 0.090 Uiso 1 1 calc R U . . .
H29B H 0.3065 0.7507 0.2645 0.090 Uiso 1 1 calc R U . . .
H29C H 0.3560 0.8476 0.3497 0.090 Uiso 1 1 calc R U . . .
C30 C 0.8151(3) 0.9040(3) 0.3769(3) 0.0493(9) Uani 1 1 d . . . . .
H30A H 0.8127 0.8683 0.4212 0.074 Uiso 1 1 calc R U . . .
H30B H 0.8719 0.9709 0.4123 0.074 Uiso 1 1 calc R U . . .
H30C H 0.8418 0.8759 0.3322 0.074 Uiso 1 1 calc R U . . .
C31 C 1.2231(3) 1.3835(2) 0.3872(2) 0.0316(7) Uani 1 1 d . . . . .
C32 C 1.2228(3) 1.4638(2) 0.3606(2) 0.0343(7) Uani 1 1 d . . . . .
C33 C 1.3040(3) 1.5539(2) 0.4260(3) 0.0390(8) Uani 1 1 d . . . . .
H33 H 1.3050 1.6087 0.4079 0.047 Uiso 1 1 calc R U . . .
C34 C 1.3839(3) 1.5666(2) 0.5170(3) 0.0420(9) Uani 1 1 d . . . . .
C35 C 1.3838(3) 1.4858(2) 0.5410(3) 0.0406(8) Uani 1 1 d . . . . .
H35 H 1.4385 1.4932 0.6026 0.049 Uiso 1 1 calc R U . . .
C36 C 1.3062(3) 1.3940(2) 0.4777(2) 0.0353(7) Uani 1 1 d . . . . .
C37 C 1.1346(3) 1.4552(3) 0.2651(3) 0.0425(8) Uani 1 1 d . . . . .
H37A H 1.1560 1.4278 0.2161 0.064 Uiso 1 1 calc R U . . .
H37B H 1.1380 1.5187 0.2643 0.064 Uiso 1 1 calc R U . . .
H37C H 1.0524 1.4134 0.2527 0.064 Uiso 1 1 calc R U . . .
C38 C 1.4657(3) 1.6653(3) 0.5885(3) 0.0574(11) Uani 1 1 d . . . . .
H38A H 1.4511 1.6709 0.6453 0.086 Uiso 1 1 calc R U . . .
H38B H 1.4486 1.7133 0.5611 0.086 Uiso 1 1 calc R U . . .
H38C H 1.5506 1.6757 0.6054 0.086 Uiso 1 1 calc R U . . .
C39 C 1.3116(3) 1.3092(3) 0.5077(3) 0.0446(8) Uani 1 1 d . . . . .
H39A H 1.3928 1.3269 0.5570 0.067 Uiso 1 1 calc R U . . .
H39B H 1.2939 1.2566 0.4530 0.067 Uiso 1 1 calc R U . . .
H39C H 1.2514 1.2889 0.5326 0.067 Uiso 1 1 calc R U . . .
C40 C 0.7414(3) 0.7948(2) -0.0656(2) 0.0293(7) Uani 1 1 d . . . . .
C41 C 0.6262(3) 0.7086(2) -0.0993(2) 0.0302(7) Uani 1 1 d . . . . .
C42 C 0.5156(3) 0.7176(2) -0.1358(2) 0.0322(7) Uani 1 1 d . . . . .
H42 H 0.5159 0.7789 -0.1343 0.039 Uiso 1 1 calc R U . . .
C43 C 0.4066(3) 0.6393(2) -0.1736(2) 0.0346(7) Uani 1 1 d . . . . .
C44 C 0.4088(3) 0.5503(2) -0.1781(2) 0.0364(8) Uani 1 1 d . . . . .
H44 H 0.3340 0.4956 -0.2060 0.044 Uiso 1 1 calc R U . . .
C45 C 0.5171(3) 0.5379(2) -0.1432(2) 0.0344(7) Uani 1 1 d . . . . .
C46 C 0.6255(3) 0.6194(2) -0.1030(2) 0.0322(7) Uani 1 1 d . . . . .
H46 H 0.7004 0.6133 -0.0777 0.039 Uiso 1 1 calc R U . . .
C47 C 0.2844(3) 0.6493(2) -0.2075(3) 0.0393(8) Uani 1 1 d . . . . .
C48 C 0.2957(3) 0.7437(3) -0.2232(4) 0.0607(12) Uani 1 1 d . . . . .
H48A H 0.3281 0.7504 -0.2702 0.091 Uiso 1 1 calc R U . . .
H48B H 0.3506 0.7962 -0.1634 0.091 Uiso 1 1 calc R U . . .
H48C H 0.2156 0.7458 -0.2463 0.091 Uiso 1 1 calc R U . . .
C50 C 0.1900(3) 0.5690(3) -0.2993(3) 0.0531(10) Uani 1 1 d . . . . .
H50A H 0.1156 0.5799 -0.3218 0.080 Uiso 1 1 calc R U . . .
H50B H 0.1721 0.5076 -0.2879 0.080 Uiso 1 1 calc R U . . .
H50C H 0.2215 0.5679 -0.3473 0.080 Uiso 1 1 calc R U . . .
C49 C 0.2408(4) 0.6442(4) -0.1294(3) 0.0630(12) Uani 1 1 d . . . . .
H49A H 0.3008 0.6967 -0.0707 0.095 Uiso 1 1 calc R U . . .
H49B H 0.2310 0.5829 -0.1188 0.095 Uiso 1 1 calc R U . . .
H49C H 0.1629 0.6499 -0.1488 0.095 Uiso 1 1 calc R U . . .
C51 C 0.5202(3) 0.4394(2) -0.1522(2) 0.0363(7) Uani 1 1 d . . . . .
C52 C 0.3933(4) 0.3582(3) -0.1961(3) 0.0561(11) Uani 1 1 d . . . . .
H52A H 0.3521 0.3676 -0.1557 0.084 Uiso 1 1 calc R U . . .
H52B H 0.4003 0.2968 -0.2014 0.084 Uiso 1 1 calc R U . . .
H52C H 0.3463 0.3583 -0.2592 0.084 Uiso 1 1 calc R U . . .
C53 C 0.5910(4) 0.4357(3) -0.0547(3) 0.0544(10) Uani 1 1 d . . . . .
H53A H 0.6746 0.4838 -0.0270 0.082 Uiso 1 1 calc R U . . .
H53B H 0.5913 0.3720 -0.0613 0.082 Uiso 1 1 calc R U . . .
H53C H 0.5523 0.4488 -0.0133 0.082 Uiso 1 1 calc R U . . .
C54 C 0.5844(4) 0.4209(3) -0.2143(3) 0.0523(10) Uani 1 1 d . . . . .
H54A H 0.5438 0.4274 -0.2757 0.078 Uiso 1 1 calc R U . . .
H54B H 0.5815 0.3561 -0.2240 0.078 Uiso 1 1 calc R U . . .
H54C H 0.6692 0.4675 -0.1830 0.078 Uiso 1 1 calc R U . . .
C1X C 0.9155(5) 0.2559(3) 0.9493(3) 0.0696(13) Uani 1 1 d . U . . .
C2X C 0.8939(7) 0.3358(5) 0.9403(4) 0.109(2) Uani 1 1 d . U . . .
H2X H 0.8374 0.3499 0.9600 0.131 Uiso 1 1 calc R U . . .
C3X C 0.9530(9) 0.3940(5) 0.9034(5) 0.131(3) Uani 1 1 d . U . . .
H3X H 0.9375 0.4489 0.8978 0.157 Uiso 1 1 calc R U . . .
C4X C 1.0349(8) 0.3758(5) 0.8740(5) 0.117(3) Uani 1 1 d . U . . .
H4X H 1.0776 0.4191 0.8505 0.141 Uiso 1 1 calc R U . . .
C5X C 1.0555(5) 0.2937(5) 0.8786(4) 0.0976(19) Uani 1 1 d . U . . .
H5X H 1.1097 0.2789 0.8564 0.117 Uiso 1 1 calc R U . . .
C6X C 0.9943(4) 0.2347(4) 0.9164(4) 0.0699(13) Uani 1 1 d . U . . .
H6X H 1.0067 0.1782 0.9199 0.084 Uiso 1 1 calc R U . . .
C7X C 0.8528(5) 0.1940(4) 0.9916(4) 0.0787(14) Uani 1 1 d . . . . .
H7X1 H 0.9032 0.2148 1.0599 0.118 Uiso 1 1 calc R U . . .
H7X2 H 0.8384 0.1276 0.9624 0.118 Uiso 1 1 calc R U . . .
H7X3 H 0.7750 0.1983 0.9807 0.118 Uiso 1 1 calc R U . . .
C1Y C 0.2292(4) 0.0124(3) 0.3379(3) 0.0577(11) Uani 1 1 d . . . . .
C2Y C 0.3406(4) 0.0330(3) 0.4113(3) 0.0585(11) Uani 1 1 d . . . . .
H2Y H 0.3432 0.0231 0.4689 0.070 Uiso 1 1 calc R U . . .
C3Y C 0.4467(4) 0.0675(3) 0.4018(3) 0.0642(12) Uani 1 1 d . . . . .
H3Y H 0.5215 0.0810 0.4527 0.077 Uiso 1 1 calc R U . . .
C4Y C 0.4456(4) 0.0827(3) 0.3197(4) 0.0632(12) Uani 1 1 d . . . . .
H4Y H 0.5194 0.1071 0.3138 0.076 Uiso 1 1 calc R U . . .
C5Y C 0.3350(5) 0.0620(3) 0.2444(4) 0.0626(12) Uani 1 1 d . . . . .
H5Y H 0.3326 0.0720 0.1869 0.075 Uiso 1 1 calc R U . . .
C6Y C 0.2297(4) 0.0267(3) 0.2555(3) 0.0621(11) Uani 1 1 d . . . . .
H6Y H 0.1545 0.0118 0.2042 0.074 Uiso 1 1 calc R U . . .
C7Y C 0.1119(5) -0.0256(4) 0.3464(4) 0.0826(16) Uani 1 1 d . . . . .
H7Y1 H 0.0662 0.0129 0.3281 0.124 Uiso 1 1 calc R U . . .
H7Y2 H 0.1290 -0.0223 0.4121 0.124 Uiso 1 1 calc R U . . .
H7Y3 H 0.0639 -0.0923 0.3047 0.124 Uiso 1 1 calc R U . . .

loop_
_atom_site_aniso_label
_atom_site_aniso_U_11
_atom_site_aniso_U_22
_atom_site_aniso_U_33
_atom_site_aniso_U_23
_atom_site_aniso_U_13
_atom_site_aniso_U_12
Ni1 0.0260(4) 0.0264(4) 0.0249(4) 0.0014(3) 0.0105(3) 0.0054(3)
O1 0.038(2) 0.0299(18) 0.034(2) -0.0025(14) 0.0198(16) -0.0012(15)
O2 0.033(4) 0.034(4) 0.034(5) -0.009(3) 0.014(4) -0.004(3)
N1 0.0257(13) 0.0290(13) 0.0289(15) 0.0031(11) 0.0132(11) 0.0077(10)
N2 0.0274(13) 0.0309(13) 0.0202(14) 0.0031(10) 0.0103(11) 0.0082(11)
C1 0.0264(15) 0.0284(16) 0.0304(18) 0.0072(13) 0.0130(13) 0.0093(12)
C2 0.019(4) 0.023(2) 0.030(3) -0.0007(18) 0.010(3) 0.001(2)
C3 0.0294(16) 0.0285(16) 0.0314(19) 0.0048(13) 0.0132(14) 0.0083(13)
C4 0.0318(16) 0.0275(16) 0.0317(18) 0.0068(13) 0.0133(14) 0.0096(13)
C5 0.0305(16) 0.0301(16) 0.0305(18) 0.0067(13) 0.0126(14) 0.0118(13)
C6 0.0275(15) 0.0287(16) 0.0299(18) 0.0063(13) 0.0094(13) 0.0083(13)
C7 0.0299(16) 0.0278(16) 0.0294(18) 0.0072(13) 0.0117(13) 0.0107(13)
C8 0.0281(15) 0.0284(16) 0.0288(18) 0.0065(13) 0.0121(13) 0.0114(13)
C9 0.0304(16) 0.0301(16) 0.0333(19) 0.0064(14) 0.0155(14) 0.0106(13)
C10 0.0327(16) 0.0330(17) 0.0303(18) 0.0073(14) 0.0134(14) 0.0140(13)
C11 0.0308(16) 0.0287(16) 0.0256(17) 0.0026(13) 0.0082(13) 0.0082(13)
C12 0.0298(16) 0.0279(16) 0.0298(18) 0.0052(13) 0.0117(14) 0.0098(13)
C13 0.0287(16) 0.0300(16) 0.0318(19) 0.0058(13) 0.0099(14) 0.0093(13)
C14 0.0265(15) 0.0257(16) 0.0325(19) 0.0039(13) 0.0095(14) 0.0065(12)
C15 0.030(2) 0.017(3) 0.037(3) 0.004(3) 0.016(2) 0.004(3)
C16 0.0260(15) 0.0290(16) 0.0289(17) 0.0061(13) 0.0111(13) 0.0080(12)
C17 0.0279(15) 0.0292(16) 0.0278(18) 0.0049(13) 0.0098(13) 0.0083(13)
C18 0.0362(17) 0.0351(17) 0.0303(19) 0.0033(14) 0.0145(15) 0.0118(14)
C19 0.0396(18) 0.0352(18) 0.041(2) 0.0013(15) 0.0197(16) 0.0147(15)
C20 0.0426(19) 0.048(2) 0.0276(19) 0.0059(15) 0.0132(15) 0.0181(16)
C21 0.045(2) 0.0411(19) 0.038(2) 0.0029(15) 0.0221(17) 0.0106(16)
C22 0.0362(17) 0.0258(16) 0.0358(19) 0.0018(13) 0.0182(15) 0.0098(13)
C23 0.0351(18) 0.0321(17) 0.040(2) 0.0020(14) 0.0162(15) 0.0084(14)
C24 0.0376(19) 0.0347(18) 0.059(3) 0.0052(17) 0.0254(18) 0.0101(15)
C25 0.055(2) 0.0306(18) 0.058(3) 0.0051(16) 0.038(2) 0.0114(16)
C26 0.061(2) 0.0347(18) 0.048(2) 0.0145(16) 0.035(2) 0.0201(17)
C27 0.0466(19) 0.0303(17) 0.040(2) 0.0089(14) 0.0238(16) 0.0149(15)
C28 0.0321(18) 0.053(2) 0.051(2) 0.0159(18) 0.0137(17) 0.0142(16)
C29 0.064(3) 0.044(2) 0.085(3) 0.015(2) 0.054(3) 0.0157(19)
C30 0.054(2) 0.047(2) 0.053(3) 0.0224(18) 0.026(2) 0.0200(18)
C31 0.0261(15) 0.0328(17) 0.0295(18) 0.0017(13) 0.0138(14) 0.0072(13)
C32 0.0292(16) 0.0323(17) 0.040(2) 0.0069(14) 0.0187(15) 0.0101(13)
C33 0.0363(18) 0.0313(17) 0.050(2) 0.0080(15) 0.0234(17) 0.0123(14)
C34 0.0304(17) 0.0346(18) 0.045(2) -0.0064(15) 0.0155(16) 0.0063(14)
C35 0.0350(18) 0.042(2) 0.033(2) 0.0003(15) 0.0112(15) 0.0128(15)
C36 0.0315(17) 0.0392(18) 0.0286(19) 0.0031(14) 0.0125(14) 0.0113(14)
C37 0.0396(19) 0.0425(19) 0.042(2) 0.0109(16) 0.0161(16) 0.0161(16)
C38 0.044(2) 0.037(2) 0.061(3) -0.0120(18) 0.017(2) 0.0010(17)
C39 0.044(2) 0.045(2) 0.036(2) 0.0078(16) 0.0115(16) 0.0165(16)
C40 0.0291(16) 0.0296(16) 0.0261(17) 0.0063(13) 0.0108(13) 0.0111(13)
C41 0.0307(16) 0.0301(16) 0.0253(17) 0.0030(12) 0.0135(13) 0.0090(13)
C42 0.0358(17) 0.0273(16) 0.0306(18) 0.0050(13) 0.0165(14) 0.0097(13)
C43 0.0300(16) 0.0351(17) 0.0337(19) 0.0078(14) 0.0134(14) 0.0093(13)
C44 0.0309(17) 0.0321(17) 0.037(2) 0.0062(14) 0.0123(14) 0.0064(13)
C45 0.0360(17) 0.0304(17) 0.0311(19) 0.0052(13) 0.0156(15) 0.0080(13)
C46 0.0288(16) 0.0331(17) 0.0299(18) 0.0056(13) 0.0125(14) 0.0095(13)
C47 0.0275(16) 0.0396(19) 0.040(2) 0.0100(15) 0.0082(15) 0.0095(14)
C48 0.035(2) 0.047(2) 0.082(3) 0.020(2) 0.007(2) 0.0147(17)
C50 0.038(2) 0.049(2) 0.052(3) 0.0050(18) 0.0056(18) 0.0138(17)
C49 0.043(2) 0.103(4) 0.052(3) 0.028(3) 0.022(2) 0.039(2)
C51 0.0402(18) 0.0293(17) 0.0312(19) 0.0055(13) 0.0123(15) 0.0101(14)
C52 0.051(2) 0.031(2) 0.076(3) 0.0121(19) 0.024(2) 0.0105(17)
C53 0.071(3) 0.041(2) 0.045(2) 0.0143(17) 0.016(2) 0.0260(19)
C54 0.063(2) 0.039(2) 0.054(3) 0.0067(17) 0.030(2) 0.0191(18)
C1X 0.083(3) 0.062(3) 0.050(3) 0.014(2) 0.011(2) 0.034(2)
C2X 0.184(6) 0.095(4) 0.072(4) 0.036(3) 0.050(4) 0.087(4)
C3X 0.219(8) 0.083(4) 0.085(5) 0.030(3) 0.054(5) 0.063(5)
C4X 0.149(6) 0.084(4) 0.062(4) 0.032(3) 0.023(4) -0.002(4)
C5X 0.084(4) 0.106(4) 0.060(3) 0.030(3) 0.011(3) 0.007(3)
C6X 0.057(3) 0.070(3) 0.065(3) 0.026(2) 0.010(2) 0.020(2)
C7X 0.078(3) 0.096(4) 0.069(4) 0.028(3) 0.025(3) 0.051(3)
C1Y 0.069(3) 0.054(2) 0.060(3) 0.026(2) 0.028(2) 0.034(2)
C2Y 0.075(3) 0.042(2) 0.044(3) 0.0124(18) 0.017(2) 0.017(2)
C3Y 0.060(3) 0.045(2) 0.057(3) 0.005(2) 0.011(2) 0.007(2)
C4Y 0.065(3) 0.044(2) 0.070(3) 0.008(2) 0.030(2) 0.015(2)
C5Y 0.087(3) 0.055(3) 0.064(3) 0.022(2) 0.040(3) 0.042(2)
C6Y 0.074(3) 0.076(3) 0.057(3) 0.030(2) 0.030(2) 0.049(3)
C7Y 0.085(4) 0.109(4) 0.084(4) 0.057(4) 0.044(3) 0.056(3)

loop_
_atom_type_symbol
_atom_type_description
_atom_type_scat_dispersion_real
_atom_type_scat_dispersion_imag
_atom_type_scat_source
C C 0.0181 0.0091 'International Tables Vol C Tables 4.2.6.8 and 6.1.1.4'
H H 0.0000 0.0000 'International Tables Vol C Tables 4.2.6.8 and 6.1.1.4'
N N 0.0311 0.0180 'International Tables Vol C Tables 4.2.6.8 and 6.1.1.4'
O O 0.0492 0.0322 'International Tables Vol C Tables 4.2.6.8 and 6.1.1.4'
Ni Ni -3.0029 0.5091 'International Tables Vol C Tables 4.2.6.8 and 6.1.1.4'

loop_
_geom_angle_atom_site_label_1
_geom_angle_atom_site_label_2
_geom_angle_atom_site_label_3
_geom_angle
_geom_angle_site_symmetry_1
_geom_angle_site_symmetry_3
N2 Ni1 N2 180.0 . 2_775
N2 Ni1 N1 89.05(10) . 2_775
N2 Ni1 N1 90.95(10) 2_775 2_775
N2 Ni1 N1 90.95(10) . .
N2 Ni1 N1 89.05(10) 2_775 .
N1 Ni1 N1 180.0 2_775 .
C8 N1 C1 105.0(2) . .
C8 N1 Ni1 126.4(2) . .
C1 N1 Ni1 128.6(2) . .
C17 N2 C16 104.1(2) . .
C17 N2 Ni1 126.7(2) . .
C16 N2 Ni1 129.2(2) . .
C40 C1 C2A 127.0(6) . .
C40 C1 N1 125.9(3) . .
C2A C1 N1 107.0(6) . .
C40 C1 C2 121.5(3) . .
N1 C1 C2 112.6(3) . .
O1 C2 C3 128.7(4) . .
O1 C2 C1 129.3(4) . .
C3 C2 C1 101.6(4) . .
C3 C2A C1 112.5(11) . .
C3 C2A H2A 123.8 . .
C1 C2A H2A 123.8 . .
C4 C3 C2A 135.4(6) . .
C4 C3 C8 123.6(3) . .
C2A C3 C8 100.8(6) . .
C4 C3 C2 129.7(3) . .
C8 C3 C2 106.7(3) . .
C3 C4 C5 118.4(3) . .
C3 C4 C22 122.1(3) . .
C5 C4 C22 119.6(3) . .
C9 C5 C6 119.6(3) . .
C9 C5 C4 121.8(3) . .
C6 C5 C4 118.6(3) . .
C5 C6 C7 121.4(3) . .
C5 C6 C12 118.3(3) . .
C7 C6 C12 120.4(3) . .
C8 C7 C17 121.3(3) . .
C8 C7 C6 119.2(3) . .
C17 C7 C6 119.4(3) . .
N1 C8 C7 127.2(3) . .
N1 C8 C3 114.1(3) . .
C7 C8 C3 118.8(3) . .
C10 C9 C5 122.4(3) . .
C10 C9 H9 123(2) . .
C5 C9 H9 115(2) . .
C9 C10 C11 117.7(3) . .
C9 C10 C18 123.2(3) . .
C11 C10 C18 119.1(3) . .
C10 C11 C12 123.1(3) . .
C10 C11 H11 118.5 . .
C12 C11 H11 118.5 . .
C11 C12 C6 119.0(3) . .
C11 C12 C13 121.5(3) . .
C6 C12 C13 119.5(3) . .
C14 C13 C12 118.8(3) . .
C14 C13 C31 120.9(3) . .
C12 C13 C31 120.3(3) . .
C13 C14 C15 133.9(4) . .
C13 C14 C17 122.3(3) . .
C15 C14 C17 103.8(3) . .
C13 C14 C15A 128.7(5) . .
C17 C14 C15A 108.9(5) . .
C16 C15 C14 109.0(6) . .
C16 C15 H15 125.5 . .
C14 C15 H15 125.5 . .
O2 C15A C16 130.1(14) . .
O2 C15A C14 125.1(13) . .
C16 C15A C14 98.8(8) . .
C15 C16 C40 125.2(4) . 2_775
C15 C16 N2 110.0(3) . .
C40 C16 N2 124.7(3) 2_775 .
C40 C16 C15A 120.1(5) 2_775 .
N2 C16 C15A 115.0(5) . .
N2 C17 C7 127.5(3) . .
N2 C17 C14 112.9(3) . .
C7 C17 C14 119.6(3) . .
C21 C18 C19 107.7(3) . .
C21 C18 C20 109.1(3) . .
C19 C18 C20 109.1(3) . .
C21 C18 C10 112.5(3) . .
C19 C18 C10 110.1(3) . .
C20 C18 C10 108.3(3) . .
C18 C19 H19A 109.5 . .
C18 C19 H19B 109.5 . .
H19A C19 H19B 109.5 . .
C18 C19 H19C 109.5 . .
H19A C19 H19C 109.5 . .
H19B C19 H19C 109.5 . .
C18 C20 H20A 109.5 . .
C18 C20 H20B 109.5 . .
H20A C20 H20B 109.5 . .
C18 C20 H20C 109.5 . .
H20A C20 H20C 109.5 . .
H20B C20 H20C 109.5 . .
C18 C21 H21A 109.5 . .
C18 C21 H21B 109.5 . .
H21A C21 H21B 109.5 . .
C18 C21 H21C 109.5 . .
H21A C21 H21C 109.5 . .
H21B C21 H21C 109.5 . .
C27 C22 C23 119.7(3) . .
C27 C22 C4 120.0(3) . .
C23 C22 C4 120.3(3) . .
C24 C23 C22 119.2(3) . .
C24 C23 C28 119.7(3) . .
C22 C23 C28 121.2(3) . .
C23 C24 C25 122.1(4) . .
C23 C24 H24 119.0 . .
C25 C24 H24 119.0 . .
C26 C25 C24 117.9(3) . .
C26 C25 C29 121.3(4) . .
C24 C25 C29 120.7(4) . .
C25 C26 C27 121.9(4) . .
C25 C26 H26 119.0 . .
C27 C26 H26 119.0 . .
C26 C27 C22 119.1(3) . .
C26 C27 C30 120.1(3) . .
C22 C27 C30 120.8(3) . .
C23 C28 H28A 109.5 . .
C23 C28 H28B 109.5 . .
H28A C28 H28B 109.5 . .
C23 C28 H28C 109.5 . .
H28A C28 H28C 109.5 . .
H28B C28 H28C 109.5 . .
C25 C29 H29A 109.5 . .
C25 C29 H29B 109.5 . .
H29A C29 H29B 109.5 . .
C25 C29 H29C 109.5 . .
H29A C29 H29C 109.5 . .
H29B C29 H29C 109.5 . .
C27 C30 H30A 109.5 . .
C27 C30 H30B 109.5 . .
H30A C30 H30B 109.5 . .
C27 C30 H30C 109.5 . .
H30A C30 H30C 109.5 . .
H30B C30 H30C 109.5 . .
C32 C31 C36 120.4(3) . .
C32 C31 C13 119.6(3) . .
C36 C31 C13 119.9(3) . .
C33 C32 C31 118.5(3) . .
C33 C32 C37 119.7(3) . .
C31 C32 C37 121.8(3) . .
C32 C33 C34 122.3(3) . .
C32 C33 H33 118.8 . .
C34 C33 H33 118.8 . .
C35 C34 C33 118.0(3) . .
C35 C34 C38 120.7(4) . .
C33 C34 C38 121.2(4) . .
C34 C35 C36 121.9(3) . .
C34 C35 H35 119.0 . .
C36 C35 H35 119.0 . .
C35 C36 C31 118.7(3) . .
C35 C36 C39 119.4(3) . .
C31 C36 C39 121.9(3) . .
C32 C37 H37A 109.5 . .
C32 C37 H37B 109.5 . .
H37A C37 H37B 109.5 . .
C32 C37 H37C 109.5 . .
H37A C37 H37C 109.5 . .
H37B C37 H37C 109.5 . .
C34 C38 H38A 109.5 . .
C34 C38 H38B 109.5 . .
H38A C38 H38B 109.5 . .
C34 C38 H38C 109.5 . .
H38A C38 H38C 109.5 . .
H38B C38 H38C 109.5 . .
C36 C39 H39A 109.5 . .
C36 C39 H39B 109.5 . .
H39A C39 H39B 109.5 . .
C36 C39 H39C 109.5 . .
H39A C39 H39C 109.5 . .
H39B C39 H39C 109.5 . .
C1 C40 C16 122.4(3) . 2_775
C1 C40 C41 120.2(3) . .
C16 C40 C41 117.3(3) 2_775 .
C46 C41 C42 119.3(3) . .
C46 C41 C40 121.7(3) . .
C42 C41 C40 118.8(3) . .
C43 C42 C41 121.2(3) . .
C43 C42 H42 119.4 . .
C41 C42 H42 119.4 . .
C42 C43 C44 118.1(3) . .
C42 C43 C47 121.7(3) . .
C44 C43 C47 120.1(3) . .
C43 C44 C45 122.6(3) . .
C43 C44 H44 118.7 . .
C45 C44 H44 118.7 . .
C46 C45 C44 117.5(3) . .
C46 C45 C51 119.7(3) . .
C44 C45 C51 122.8(3) . .
C41 C46 C45 121.3(3) . .
C41 C46 H46 119.3 . .
C45 C46 H46 119.3 . .
C48 C47 C50 108.3(3) . .
C48 C47 C49 107.8(3) . .
C50 C47 C49 109.5(3) . .
C48 C47 C43 112.6(3) . .
C50 C47 C43 111.2(3) . .
C49 C47 C43 107.3(3) . .
C47 C48 H48A 109.5 . .
C47 C48 H48B 109.5 . .
H48A C48 H48B 109.5 . .
C47 C48 H48C 109.5 . .
H48A C48 H48C 109.5 . .
H48B C48 H48C 109.5 . .
C47 C50 H50A 109.5 . .
C47 C50 H50B 109.5 . .
H50A C50 H50B 109.5 . .
C47 C50 H50C 109.5 . .
H50A C50 H50C 109.5 . .
H50B C50 H50C 109.5 . .
C47 C49 H49A 109.5 . .
C47 C49 H49B 109.5 . .
H49A C49 H49B 109.5 . .
C47 C49 H49C 109.5 . .
H49A C49 H49C 109.5 . .
H49B C49 H49C 109.5 . .
C45 C51 C54 109.3(3) . .
C45 C51 C53 110.3(3) . .
C54 C51 C53 108.2(3) . .
C45 C51 C52 112.7(3) . .
C54 C51 C52 108.5(3) . .
C53 C51 C52 107.8(3) . .
C51 C52 H52A 109.5 . .
C51 C52 H52B 109.5 . .
H52A C52 H52B 109.5 . .
C51 C52 H52C 109.5 . .
H52A C52 H52C 109.5 . .
H52B C52 H52C 109.5 . .
C51 C53 H53A 109.5 . .
C51 C53 H53B 109.5 . .
H53A C53 H53B 109.5 . .
C51 C53 H53C 109.5 . .
H53A C53 H53C 109.5 . .
H53B C53 H53C 109.5 . .
C51 C54 H54A 109.5 . .
C51 C54 H54B 109.5 . .
H54A C54 H54B 109.5 . .
C51 C54 H54C 109.5 . .
H54A C54 H54C 109.5 . .
H54B C54 H54C 109.5 . .
C2X C1X C6X 118.9(6) . .
C2X C1X C7X 119.8(6) . .
C6X C1X C7X 121.3(4) . .
C3X C2X C1X 120.1(8) . .
C3X C2X H2X 120.0 . .
C1X C2X H2X 120.0 . .
C2X C3X C4X 121.5(7) . .
C2X C3X H3X 119.2 . .
C4X C3X H3X 119.2 . .
C3X C4X C5X 120.0(6) . .
C3X C4X H4X 120.0 . .
C5X C4X H4X 120.0 . .
C6X C5X C4X 117.8(7) . .
C6X C5X H5X 121.1 . .
C4X C5X H5X 121.1 . .
C5X C6X C1X 121.6(6) . .
C5X C6X H6X 119.2 . .
C1X C6X H6X 119.2 . .
C1X C7X H7X1 109.5 . .
C1X C7X H7X2 109.5 . .
H7X1 C7X H7X2 109.5 . .
C1X C7X H7X3 109.5 . .
H7X1 C7X H7X3 109.5 . .
H7X2 C7X H7X3 109.5 . .
C6Y C1Y C2Y 117.4(4) . .
C6Y C1Y C7Y 120.4(4) . .
C2Y C1Y C7Y 122.2(4) . .
C3Y C2Y C1Y 121.1(4) . .
C3Y C2Y H2Y 119.4 . .
C1Y C2Y H2Y 119.4 . .
C4Y C3Y C2Y 120.7(4) . .
C4Y C3Y H3Y 119.7 . .
C2Y C3Y H3Y 119.7 . .
C3Y C4Y C5Y 119.5(4) . .
C3Y C4Y H4Y 120.2 . .
C5Y C4Y H4Y 120.2 . .
C6Y C5Y C4Y 118.6(4) . .
C6Y C5Y H5Y 120.7 . .
C4Y C5Y H5Y 120.7 . .
C1Y C6Y C5Y 122.6(5) . .
C1Y C6Y H6Y 118.7 . .
C5Y C6Y H6Y 118.7 . .
C1Y C7Y H7Y1 109.5 . .
C1Y C7Y H7Y2 109.5 . .
H7Y1 C7Y H7Y2 109.5 . .
C1Y C7Y H7Y3 109.5 . .
H7Y1 C7Y H7Y3 109.5 . .
H7Y2 C7Y H7Y3 109.5 . .

loop_
_geom_bond_atom_site_label_1
_geom_bond_atom_site_label_2
_geom_bond_distance
_geom_bond_site_symmetry_2
Ni1 N2 1.959(2) .
Ni1 N2 1.959(2) 2_775
Ni1 N1 1.978(2) 2_775
Ni1 N1 1.978(2) .
O1 C2 1.192(7) .
O2 C15A 1.21(2) .
N1 C8 1.356(4) .
N1 C1 1.411(4) .
N2 C17 1.353(4) .
N2 C16 1.422(4) .
C1 C40 1.376(4) .
C1 C2A 1.389(10) .
C1 C2 1.495(6) .
C2 C3 1.481(6) .
C2A C3 1.385(10) .
C2A H2A 0.9500 .
C3 C4 1.366(4) .
C3 C8 1.433(4) .
C4 C5 1.446(4) .
C4 C22 1.496(4) .
C5 C9 1.404(5) .
C5 C6 1.426(4) .
C6 C7 1.427(5) .
C6 C12 1.432(4) .
C7 C8 1.392(4) .
C7 C17 1.396(4) .
C9 C10 1.386(5) .
C9 H9 0.97(3) .
C10 C11 1.391(4) .
C10 C18 1.539(5) .
C11 C12 1.397(5) .
C11 H11 0.9500 .
C12 C13 1.437(4) .
C13 C14 1.378(5) .
C13 C31 1.495(4) .
C14 C15 1.391(6) .
C14 C17 1.435(4) .
C14 C15A 1.489(10) .
C15 C16 1.381(7) .
C15 H15 0.9500 .
C15A C16 1.484(10) .
C16 C40 1.406(4) 2_775
C18 C21 1.528(4) .
C18 C19 1.531(5) .
C18 C20 1.536(5) .
C19 H19A 0.9800 .
C19 H19B 0.9800 .
C19 H19C 0.9800 .
C20 H20A 0.9800 .
C20 H20B 0.9800 .
C20 H20C 0.9800 .
C21 H21A 0.9800 .
C21 H21B 0.9800 .
C21 H21C 0.9800 .
C22 C27 1.402(5) .
C22 C23 1.403(5) .
C23 C24 1.380(5) .
C23 C28 1.514(5) .
C24 C25 1.392(6) .
C24 H24 0.9500 .
C25 C26 1.384(5) .
C25 C29 1.516(5) .
C26 C27 1.388(5) .
C26 H26 0.9500 .
C27 C30 1.511(5) .
C28 H28A 0.9800 .
C28 H28B 0.9800 .
C28 H28C 0.9800 .
C29 H29A 0.9800 .
C29 H29B 0.9800 .
C29 H29C 0.9800 .
C30 H30A 0.9800 .
C30 H30B 0.9800 .
C30 H30C 0.9800 .
C31 C32 1.397(5) .
C31 C36 1.411(5) .
C32 C33 1.391(5) .
C32 C37 1.504(5) .
C33 C34 1.393(5) .
C33 H33 0.9500 .
C34 C35 1.384(5) .
C34 C38 1.509(5) .
C35 C36 1.391(5) .
C35 H35 0.9500 .
C36 C39 1.501(5) .
C37 H37A 0.9800 .
C37 H37B 0.9800 .
C37 H37C 0.9800 .
C38 H38A 0.9800 .
C38 H38B 0.9800 .
C38 H38C 0.9800 .
C39 H39A 0.9800 .
C39 H39B 0.9800 .
C39 H39C 0.9800 .
C40 C16 1.406(4) 2_775
C40 C41 1.493(4) .
C41 C46 1.377(4) .
C41 C42 1.402(4) .
C42 C43 1.376(4) .
C42 H42 0.9500 .
C43 C44 1.386(5) .
C43 C47 1.544(5) .
C44 C45 1.400(5) .
C44 H44 0.9500 .
C45 C46 1.395(4) .
C45 C51 1.529(5) .
C46 H46 0.9500 .
C47 C48 1.512(5) .
C47 C50 1.524(5) .
C47 C49 1.534(5) .
C48 H48A 0.9800 .
C48 H48B 0.9800 .
C48 H48C 0.9800 .
C50 H50A 0.9800 .
C50 H50B 0.9800 .
C50 H50C 0.9800 .
C49 H49A 0.9800 .
C49 H49B 0.9800 .
C49 H49C 0.9800 .
C51 C54 1.530(5) .
C51 C53 1.531(5) .
C51 C52 1.533(5) .
C52 H52A 0.9800 .
C52 H52B 0.9800 .
C52 H52C 0.9800 .
C53 H53A 0.9800 .
C53 H53B 0.9800 .
C53 H53C 0.9800 .
C54 H54A 0.9800 .
C54 H54B 0.9800 .
C54 H54C 0.9800 .
C1X C2X 1.380(7) .
C1X C6X 1.384(7) .
C1X C7X 1.473(7) .
C2X C3X 1.351(10) .
C2X H2X 0.9500 .
C3X C4X 1.371(11) .
C3X H3X 0.9500 .
C4X C5X 1.394(10) .
C4X H4X 0.9500 .
C5X C6X 1.384(7) .
C5X H5X 0.9500 .
C6X H6X 0.9500 .
C7X H7X1 0.9800 .
C7X H7X2 0.9800 .
C7X H7X3 0.9800 .
C1Y C6Y 1.374(6) .
C1Y C2Y 1.393(6) .
C1Y C7Y 1.503(6) .
C2Y C3Y 1.373(6) .
C2Y H2Y 0.9500 .
C3Y C4Y 1.369(7) .
C3Y H3Y 0.9500 .
C4Y C5Y 1.401(7) .
C4Y H4Y 0.9500 .
C5Y C6Y 1.380(6) .
C5Y H5Y 0.9500 .
C6Y H6Y 0.9500 .
C7Y H7Y1 0.9800 .
C7Y H7Y2 0.9800 .
C7Y H7Y3 0.9800 .
